data_2217396
loop_
_publ_author_name
'Bagchi, Vivek'
'Bandyopadhyay, Debkumar'

_publ_section_title
;
 Chlorido{5-chloro-2-[2-(methylsulfanyl)phenyldiazenyl]phenyl}platinum(II)
;
_journal_coeditor_code AT2531
_journal_issue 2
_journal_name_full 'Acta Crystallographica Section E'
_journal_page_first m359
_journal_page_last m359
_journal_paper_doi 10.1107/S1600536808000767
_journal_volume 64
_journal_year 2008
_chemical_formula_iupac '[Pt (C13 H10 Cl N2 S) Cl]'
_chemical_formula_moiety 'C13 H10 Cl2 N2 Pt S'
_chemical_formula_sum 'C13 H10 Cl2 N2 Pt S'
_chemical_formula_weight 492.28
_chemical_name_systematic
;
Chlorido{5-chloro-2-[2-(methylsulfanyl)phenyldiazenyl]phenyl}platinum(II)
;
_space_group_IT_number 2
_symmetry_cell_setting triclinic
_symmetry_space_group_name_Hall '-P 1'
_symmetry_space_group_name_H-M 'P -1'
_atom_sites_solution_hydrogens geom
_atom_sites_solution_primary direct
_atom_sites_solution_secondary difmap
_audit_creation_method SHELXL-97
_cell_angle_alpha 105.428(4)
_cell_angle_beta 91.798(4)
_cell_angle_gamma 96.641(4)
_cell_formula_units_Z 2
_cell_length_a 7.424(2)
_cell_length_b 8.777(3)
_cell_length_c 11.069(3)
_cell_measurement_reflns_used 2472
_cell_measurement_temperature 273(2)
_cell_measurement_theta_max 25.500
_cell_measurement_theta_min 0.996
_cell_volume 689.1(4)
_computing_cell_refinement 'SAINT (Bruker, 2000)'
_computing_data_collection 'SMART (Bruker, 1998)'
_computing_data_reduction 'SAINT (Bruker, 2000)'
_computing_molecular_graphics 'SHELXTL (Sheldrick, 2008)'
_computing_publication_material 'SHELXTL (Sheldrick, 2008)'
_computing_structure_refinement 'SHELXL97 (Sheldrick, 2008)'
_computing_structure_solution 'SHELXS97 (Sheldrick, 2008)'
_diffrn_ambient_temperature 273(2)
_diffrn_measured_fraction_theta_full 0.996
_diffrn_measured_fraction_theta_max 0.996
_diffrn_measurement_device_type 'Bruker SMART CCD area-detector'
_diffrn_measurement_method '\f and \w'
_diffrn_radiation_monochromator graphite
_diffrn_radiation_source 'fine-focus sealed tube'
_diffrn_radiation_type MoK\a
_diffrn_radiation_wavelength 0.71073
_diffrn_reflns_av_R_equivalents 0.0248
_diffrn_reflns_av_sigmaI/netI 0.0258
_diffrn_reflns_limit_h_max 8
_diffrn_reflns_limit_h_min -8
_diffrn_reflns_limit_k_max 10
_diffrn_reflns_limit_k_min -10
_diffrn_reflns_limit_l_max 13
_diffrn_reflns_limit_l_min -13
_diffrn_reflns_number 6783
_diffrn_reflns_theta_full 25.50
_diffrn_reflns_theta_max 25.50
_diffrn_reflns_theta_min 1.91
_exptl_absorpt_coefficient_mu 10.70
_exptl_absorpt_correction_T_max 0.134
_exptl_absorpt_correction_T_min 0.035
_exptl_absorpt_correction_type multi-scan
_exptl_absorpt_process_details '(SADABS; Sheldrick, 1996)'
_exptl_crystal_colour pink
_exptl_crystal_density_diffrn 2.372
_exptl_crystal_density_method 'not measured'
_exptl_crystal_description block
_exptl_crystal_F_000 460.0
_exptl_crystal_size_max 0.423
_exptl_crystal_size_mid 0.280
_exptl_crystal_size_min 0.188
_refine_diff_density_max 0.888
_refine_diff_density_min -0.886
_refine_ls_extinction_method none
_refine_ls_goodness_of_fit_ref 1.046
_refine_ls_hydrogen_treatment constr
_refine_ls_matrix_type full
_refine_ls_number_parameters 173
_refine_ls_number_reflns 2544
_refine_ls_number_restraints 0
_refine_ls_restrained_S_all 1.046
_refine_ls_R_factor_all 0.0182
_refine_ls_R_factor_gt 0.0176
_refine_ls_shift/su_max 0.002
_refine_ls_shift/su_mean 0.000
_refine_ls_structure_factor_coef Fsqd
_refine_ls_weighting_details 'calc w=1/[\s^2^(Fo^2^)+(0.0209P)^2^+0.4377P] where P=(Fo^2^+2Fc^2^)/3'
_refine_ls_weighting_scheme calc
_refine_ls_wR_factor_gt 0.0427
_refine_ls_wR_factor_ref 0.0430
_reflns_number_gt 2472
_reflns_number_total 2544
_reflns_threshold_expression I>2\s(I)
_cod_data_source_file at2531.cif
_cod_data_source_block I
_cod_database_code 2217396
_cod_database_fobs_code 2217396

loop_
_symmetry_equiv_pos_as_xyz
'x, y, z'
'-x, -y, -z'

loop_
_atom_site_type_symbol
_atom_site_label
_atom_site_fract_x
_atom_site_fract_y
_atom_site_fract_z
_atom_site_U_iso_or_equiv
_atom_site_adp_type
_atom_site_calc_flag
_atom_site_refinement_flags
_atom_site_occupancy
C C8 0.3562(5) 0.2238(4) -0.1887(4) 0.0399(8) Uani d . 1
H H8 0.3666 0.1521 -0.1411 0.048 Uiso calc R 1
C C9 0.3852(5) 0.1810(4) -0.3149(4) 0.0432(9) Uani d . 1
H H9 0.4144 0.0802 -0.3542 0.052 Uiso calc R 1
Pt Pt1 0.216802(16) 0.685427(14) -0.091569(11) 0.03068(6) Uani d . 1
Cl Cl2 0.40740(17) 0.23872(14) -0.54110(10) 0.0599(3) Uani d . 1
Cl Cl1 0.19823(17) 0.81788(12) -0.24323(10) 0.0529(3) Uani d . 1
N N1 0.2327(4) 0.5583(4) 0.0285(3) 0.0311(6) Uani d . 1
N N2 0.2763(4) 0.4162(3) -0.0062(3) 0.0356(6) Uani d . 1
C C1 0.1910(4) 0.6209(4) 0.1559(3) 0.0322(7) Uani d . 1
C C7 0.3111(4) 0.3755(4) -0.1328(3) 0.0329(7) Uani d . 1
C C10 0.3698(5) 0.2924(4) -0.3816(3) 0.0390(8) Uani d . 1
C C2 0.1378(5) 0.7727(4) 0.1893(3) 0.0347(7) Uani d . 1
C C11 0.3267(5) 0.4437(4) -0.3279(3) 0.0370(8) Uani d . 1
H H11 0.3186 0.5149 -0.3763 0.044 Uiso calc R 1
C C5 0.1648(6) 0.6038(5) 0.3660(4) 0.0480(10) Uani d . 1
H H5 0.1715 0.5467 0.4254 0.058 Uiso calc R 1
S S1 0.10822(13) 0.87598(11) 0.07262(8) 0.0362(2) Uani d . 1
C C12 0.2953(5) 0.4887(4) -0.2005(3) 0.0326(7) Uani d . 1
C C4 0.1152(6) 0.7564(6) 0.4010(4) 0.0515(10) Uani d . 1
H H4 0.0924 0.8021 0.4841 0.062 Uiso calc R 1
C C6 0.2041(5) 0.5359(5) 0.2441(4) 0.0412(8) Uani d . 1
H H6 0.2389 0.4342 0.2213 0.049 Uiso calc R 1
C C3 0.0998(5) 0.8407(5) 0.3127(4) 0.0454(9) Uani d . 1
H H3 0.0643 0.9421 0.3358 0.054 Uiso calc R 1
C C13 0.2718(6) 1.0531(5) 0.1290(4) 0.0519(10) Uani d . 1
H H13A 0.2399 1.1140 0.2093 0.078 Uiso calc R 1
H H13B 0.2714 1.1164 0.0704 0.078 Uiso calc R 1
H H13C 0.3908 1.0227 0.1371 0.078 Uiso calc R 1

loop_
_atom_site_aniso_label
_atom_site_aniso_U_11
_atom_site_aniso_U_22
_atom_site_aniso_U_33
_atom_site_aniso_U_12
_atom_site_aniso_U_13
_atom_site_aniso_U_23
C8 0.041(2) 0.0332(19) 0.048(2) 0.0096(15) 0.0056(17) 0.0131(17)
C9 0.043(2) 0.0313(19) 0.052(2) 0.0099(15) 0.0065(18) 0.0042(17)
Pt1 0.03822(9) 0.02666(9) 0.02684(9) 0.00541(6) 0.00145(6) 0.00626(6)
Cl2 0.0827(8) 0.0549(6) 0.0349(5) 0.0134(6) 0.0109(5) -0.0030(5)
Cl1 0.0879(8) 0.0395(5) 0.0383(5) 0.0191(5) 0.0114(5) 0.0174(4)
N1 0.0315(15) 0.0336(16) 0.0279(15) 0.0057(12) 0.0014(12) 0.0074(12)
N2 0.0366(15) 0.0343(16) 0.0374(17) 0.0074(12) 0.0041(13) 0.0112(13)
C1 0.0314(17) 0.0361(18) 0.0274(17) 0.0024(14) -0.0006(13) 0.0069(14)
C7 0.0318(17) 0.0315(18) 0.0350(19) 0.0042(14) 0.0018(14) 0.0082(15)
C10 0.0388(19) 0.040(2) 0.0324(19) 0.0039(15) 0.0053(15) 0.0006(16)
C2 0.0356(18) 0.0370(19) 0.0294(18) 0.0031(14) 0.0004(14) 0.0065(15)
C11 0.044(2) 0.0319(18) 0.0340(19) 0.0031(15) 0.0027(16) 0.0081(15)
C5 0.052(2) 0.063(3) 0.033(2) 0.006(2) -0.0015(17) 0.0205(19)
S1 0.0434(5) 0.0343(5) 0.0302(5) 0.0113(4) 0.0005(4) 0.0054(4)
C12 0.0334(17) 0.0279(17) 0.0330(19) 0.0020(13) -0.0012(14) 0.0033(14)
C4 0.049(2) 0.073(3) 0.031(2) 0.008(2) 0.0055(17) 0.011(2)
C6 0.043(2) 0.046(2) 0.037(2) 0.0049(16) -0.0015(16) 0.0164(17)
C3 0.048(2) 0.053(2) 0.034(2) 0.0100(18) 0.0056(17) 0.0071(18)
C13 0.070(3) 0.034(2) 0.047(2) 0.0003(19) -0.005(2) 0.0070(18)

loop_
_atom_type_symbol
_atom_type_description
_atom_type_scat_dispersion_real
_atom_type_scat_dispersion_imag
_atom_type_scat_source
C C 0.0033 0.0016 'International Tables Vol C Tables 4.2.6.8 and 6.1.1.4'
H H 0.0000 0.0000 'International Tables Vol C Tables 4.2.6.8 and 6.1.1.4'
N N 0.0061 0.0033 'International Tables Vol C Tables 4.2.6.8 and 6.1.1.4'
S S 0.1246 0.1234 'International Tables Vol C Tables 4.2.6.8 and 6.1.1.4'
Cl Cl 0.1484 0.1585 'International Tables Vol C Tables 4.2.6.8 and 6.1.1.4'
Pt Pt -1.7033 8.3905 'International Tables Vol C Tables 4.2.6.8 and 6.1.1.4'

loop_
_geom_angle_atom_site_label_1
_geom_angle_atom_site_label_2
_geom_angle_atom_site_label_3
_geom_angle
_geom_angle_publ_flag
C9 C8 C7 119.5(4) ?
C9 C8 H8 120.3 ?
C7 C8 H8 120.3 ?
C8 C9 C10 118.2(3) ?
C8 C9 H9 120.9 ?
C10 C9 H9 120.9 ?
N1 Pt1 C12 79.26(14) y
N1 Pt1 Cl1 175.94(9) ?
C12 Pt1 Cl1 96.84(11) y
N1 Pt1 S1 86.25(9) y
C12 Pt1 S1 165.07(11) ?
Cl1 Pt1 S1 97.57(4) y
N2 N1 C1 118.9(3) ?
N2 N1 Pt1 120.9(2) ?
C1 N1 Pt1 120.2(2) ?
N1 N2 C7 110.8(3) ?
C6 C1 C2 120.7(3) ?
C6 C1 N1 121.9(3) ?
C2 C1 N1 117.4(3) ?
N2 C7 C8 119.2(3) ?
N2 C7 C12 118.3(3) ?
C8 C7 C12 122.4(3) ?
C11 C10 C9 123.3(3) ?
C11 C10 Cl2 118.5(3) ?
C9 C10 Cl2 118.2(3) ?
C3 C2 C1 119.7(3) ?
C3 C2 S1 120.1(3) ?
C1 C2 S1 120.1(3) ?
C10 C11 C12 119.4(3) ?
C10 C11 H11 120.3 ?
C12 C11 H11 120.3 ?
C6 C5 C4 120.7(4) ?
C6 C5 H5 119.7 ?
C4 C5 H5 119.7 ?
C2 S1 C13 102.24(19) ?
C2 S1 Pt1 95.61(12) ?
C13 S1 Pt1 111.80(16) ?
C11 C12 C7 117.3(3) ?
C11 C12 Pt1 131.9(3) ?
C7 C12 Pt1 110.7(3) ?
C3 C4 C5 120.2(4) ?
C3 C4 H4 119.9 ?
C5 C4 H4 119.9 ?
C5 C6 C1 119.2(4) ?
C5 C6 H6 120.4 ?
C1 C6 H6 120.4 ?
C4 C3 C2 119.5(4) ?
C4 C3 H3 120.2 ?
C2 C3 H3 120.2 ?
S1 C13 H13A 109.5 ?
S1 C13 H13B 109.5 ?
H13A C13 H13B 109.5 ?
S1 C13 H13C 109.5 ?
H13A C13 H13C 109.5 ?
H13B C13 H13C 109.5 ?

loop_
_geom_bond_atom_site_label_1
_geom_bond_atom_site_label_2
_geom_bond_distance
_geom_bond_publ_flag
C8 C9 1.378(6) ?
C8 C7 1.394(5) ?
C8 H8 0.9300 ?
C9 C10 1.385(6) ?
C9 H9 0.9300 ?
Pt1 N1 1.959(3) y
Pt1 C12 1.986(3) y
Pt1 Cl1 2.2911(11) y
Pt1 S1 2.3529(10) y
Cl2 C10 1.742(4) ?
N1 N2 1.286(4) ?
N1 C1 1.429(4) ?
N2 C7 1.391(5) ?
C1 C6 1.385(5) ?
C1 C2 1.391(5) ?
C7 C12 1.407(5) ?
C10 C11 1.382(5) ?
C2 C3 1.390(5) ?
C2 S1 1.785(4) ?
C11 C12 1.395(5) ?
C11 H11 0.9300 ?
C5 C6 1.378(6) ?
C5 C4 1.388(6) ?
C5 H5 0.9300 ?
S1 C13 1.811(4) ?
C4 C3 1.383(6) ?
C4 H4 0.9300 ?
C6 H6 0.9300 ?
C3 H3 0.9300 ?
C13 H13A 0.9600 ?
C13 H13B 0.9600 ?
C13 H13C 0.9600 ?

loop_
_geom_torsion_atom_site_label_1
_geom_torsion_atom_site_label_2
_geom_torsion_atom_site_label_3
_geom_torsion_atom_site_label_4
_geom_torsion
C7 C8 C9 C10 0.6(6)
C12 Pt1 N1 N2 -1.8(3)
S1 Pt1 N1 N2 174.6(3)
C12 Pt1 N1 C1 179.9(3)
S1 Pt1 N1 C1 -3.7(2)
C1 N1 N2 C7 179.6(3)
Pt1 N1 N2 C7 1.4(4)
N2 N1 C1 C6 3.0(5)
Pt1 N1 C1 C6 -178.7(3)
N2 N1 C1 C2 -177.6(3)
Pt1 N1 C1 C2 0.6(4)
N1 N2 C7 C8 -178.4(3)
N1 N2 C7 C12 0.2(4)
C9 C8 C7 N2 178.0(3)
C9 C8 C7 C12 -0.6(5)
C8 C9 C10 C11 0.0(6)
C8 C9 C10 Cl2 179.7(3)
C6 C1 C2 C3 0.9(5)
N1 C1 C2 C3 -178.5(3)
C6 C1 C2 S1 -176.2(3)
N1 C1 C2 S1 4.4(4)
C9 C10 C11 C12 -0.5(6)
Cl2 C10 C11 C12 179.7(3)
C3 C2 S1 C13 63.1(4)
C1 C2 S1 C13 -119.8(3)
C3 C2 S1 Pt1 176.9(3)
C1 C2 S1 Pt1 -6.0(3)
N1 Pt1 S1 C2 4.51(14)
C12 Pt1 S1 C2 18.4(4)
Cl1 Pt1 S1 C2 -176.89(12)
N1 Pt1 S1 C13 110.10(18)
C12 Pt1 S1 C13 124.0(4)
Cl1 Pt1 S1 C13 -71.30(16)
C10 C11 C12 C7 0.5(5)
C10 C11 C12 Pt1 -175.7(3)
N2 C7 C12 C11 -178.5(3)
C8 C7 C12 C11 0.1(5)
N2 C7 C12 Pt1 -1.6(4)
C8 C7 C12 Pt1 177.0(3)
N1 Pt1 C12 C11 178.0(4)
Cl1 Pt1 C12 C11 -0.8(3)
S1 Pt1 C12 C11 163.9(2)
N1 Pt1 C12 C7 1.7(2)
Cl1 Pt1 C12 C7 -177.2(2)
S1 Pt1 C12 C7 -12.4(6)
C6 C5 C4 C3 1.8(6)
C4 C5 C6 C1 -1.0(6)
C2 C1 C6 C5 -0.4(5)
N1 C1 C6 C5 179.0(3)
C5 C4 C3 C2 -1.3(6)
C1 C2 C3 C4 -0.1(6)
S1 C2 C3 C4 177.0(3)
